data_4080633
loop_
_publ_author_name
'De Crisci, Antonio G.'
'Chung, Kevin'
'Oliver, Allen G.'
'Solis-Ibarra, Diego'
'Waymouth, Robert M.'

_publ_section_title
;
 Chemoselective Oxidation of Polyols with Chiral Palladium Catalysts
;
_journal_issue 7
_journal_name_full Organometallics
_journal_page_first 2257
_journal_paper_doi 10.1021/om4001549
_journal_volume 32
_journal_year 2013
_chemical_absolute_configuration rmad
_chemical_formula_moiety 'C15 H14 Cl2 N2 O Pd, C H Cl3'
_chemical_formula_sum 'C16 H15 Cl5 N2 O Pd'
_chemical_formula_weight 534.95
_chemical_name_common ACD-2
_space_group_crystal_system orthorhombic
_space_group_IT_number 19
_space_group_name_Hall 'P 2ac 2ab'
_space_group_name_H-M_alt 'P 21 21 21'
_symmetry_space_group_name_Hall 'P 2ac 2ab'
_symmetry_space_group_name_H-M 'P 21 21 21'
_atom_sites_solution_hydrogens geom
_atom_sites_solution_primary direct
_atom_sites_solution_secondary difmap
_cell_angle_alpha 90
_cell_angle_beta 90
_cell_angle_gamma 90
_cell_formula_units_Z 4
_cell_length_a 9.7515(7)
_cell_length_b 11.4741(8)
_cell_length_c 17.4586(14)
_cell_measurement_reflns_used 9742
_cell_measurement_temperature 100.(2)
_cell_measurement_theta_max 28.7161
_cell_measurement_theta_min 2.3331
_cell_volume 1953.4(3)
_computing_cell_refinement 'SAINT V8.27B (Bruker AXS Inc., 2012)'
_computing_data_collection 'Bruker Instrument Service v3.0.25'
_computing_data_reduction 'SAINT V8.27B (Bruker AXS Inc., 2012)'
_computing_structure_refinement 'SHELXL-97 (Sheldrick, 2008)'
_computing_structure_solution 'SHELXS-97 (Sheldrick, 2008)'
_diffrn_ambient_temperature 100.(2)
_diffrn_detector_area_resol_mean 10.4167
_diffrn_measured_fraction_theta_full 1.000
_diffrn_measured_fraction_theta_max 1.000
_diffrn_radiation_wavelength 0.71073
_diffrn_reflns_av_R_equivalents 0.0336
_diffrn_reflns_av_sigmaI/netI 0.0144
_diffrn_reflns_limit_h_max 11
_diffrn_reflns_limit_h_min -11
_diffrn_reflns_limit_k_max 13
_diffrn_reflns_limit_k_min -13
_diffrn_reflns_limit_l_max 21
_diffrn_reflns_limit_l_min -21
_diffrn_reflns_number 45035
_diffrn_reflns_theta_full 25.35
_diffrn_reflns_theta_max 25.35
_diffrn_reflns_theta_min 2.12
_exptl_absorpt_coefficient_mu 1.641
_exptl_absorpt_correction_T_max 0.92
_exptl_absorpt_correction_T_min 0.83
_exptl_absorpt_correction_type multi-scan
_exptl_absorpt_process_details 'SADABS V2012/1 (Bruker AXS Inc.)'
_exptl_crystal_colour 'clear orange'
_exptl_crystal_density_diffrn 1.819
_exptl_crystal_density_method 'not measured'
_exptl_crystal_description Plate
_exptl_crystal_F_000 1056
_exptl_crystal_size_max 0.150
_exptl_crystal_size_mid 0.150
_exptl_crystal_size_min 0.050
_refine_diff_density_max 0.299
_refine_diff_density_min -0.214
_refine_ls_abs_structure_details 'Flack H D (1983), Acta Cryst. A39, 876-881'
_refine_ls_abs_structure_Flack -0.008(17)
_refine_ls_extinction_method none
_refine_ls_goodness_of_fit_ref 1.078
_refine_ls_hydrogen_treatment constr
_refine_ls_matrix_type full
_refine_ls_number_parameters 227
_refine_ls_number_reflns 3577
_refine_ls_number_restraints 0
_refine_ls_restrained_S_all 1.078
_refine_ls_R_factor_all 0.0148
_refine_ls_R_factor_gt 0.0142
_refine_ls_shift/su_max 0.001
_refine_ls_shift/su_mean 0.000
_refine_ls_structure_factor_coef Fsqd
_refine_ls_weighting_details 'calc w=1/[\s^2^(Fo^2^)+(0.0179P)^2^+0.6579P] where P=(Fo^2^+2Fc^2^)/3'
_refine_ls_weighting_scheme calc
_refine_ls_wR_factor_gt 0.0340
_refine_ls_wR_factor_ref 0.0342
_reflns_number_gt 3510
_reflns_number_total 3577
_reflns_threshold_expression >2sigma(I)
_cod_data_source_file om4001549_si_002.cif
_cod_data_source_block 4c
_cod_database_code 4080633

loop_
_space_group_symop_operation_xyz
'x, y, z'
'x+1/2, -y+1/2, -z'
'-x, y+1/2, -z+1/2'
'-x+1/2, -y, z+1/2'

loop_
_atom_site_type_symbol
_atom_site_label
_atom_site_fract_x
_atom_site_fract_y
_atom_site_fract_z
_atom_site_U_iso_or_equiv
_atom_site_adp_type
_atom_site_calc_flag
_atom_site_refinement_flags
_atom_site_occupancy
Pd Pd1 0.339368(14) 0.41472(12) 0.009302(8) 0.01083(4) Uani d . 1
Cl Cl1 0.53346(5) 0.46920(4) 0.07265(3) 0.01718(11) Uani d . 1
Cl Cl2 0.47916(5) 0.35591(5) -0.09006(3) 0.01835(11) Uani d . 1
Cl Cl3 1.04164(6) 0.31289(6) 0.41073(4) 0.03504(15) Uani d . 1
Cl Cl5 0.82400(6) 0.40075(5) 0.31488(3) 0.02880(12) Uani d . 1
Cl Cl4 0.75890(7) 0.28074(5) 0.45589(3) 0.02969(14) Uani d . 1
C C16 0.2487(2) 0.51147(17) 0.17641(12) 0.0149(4) Uani d . 1
H H16 0.3198 0.5743 0.1777 0.018 Uiso calc R 1
O O1 0.01311(15) 0.51642(13) 0.13746(8) 0.0186(3) Uani d . 1
N N2 0.13941(17) 0.38209(13) -0.03504(9) 0.0131(4) Uani d . 1
C C18 -0.0969(2) 0.42645(16) -0.00324(12) 0.0184(4) Uani d . 1
H H18 -0.1605 0.4611 0.0311 0.022 Uiso calc R 1
N N1 0.22435(17) 0.47195(14) 0.09657(10) 0.0133(4) Uani d . 1
C C2 0.2904(2) 0.41026(19) 0.22730(10) 0.0161(4) Uani d . 1
C C3 0.2121(2) 0.30955(19) 0.22892(13) 0.0213(5) Uani d . 1
H H3 0.1342 0.302 0.1967 0.026 Uiso calc R 1
C C4 0.2492(3) 0.2189(2) 0.27863(15) 0.0322(6) Uani d . 1
H H4 0.1966 0.1492 0.2798 0.039 Uiso calc R 1
C C5 0.3619(3) 0.2307(2) 0.32584(15) 0.0394(7) Uani d . 1
H H5 0.3865 0.1693 0.3596 0.047 Uiso calc R 1
C C6 0.4390(3) 0.3313(3) 0.32406(14) 0.0391(7) Uani d . 1
H H6 0.5159 0.3394 0.3571 0.047 Uiso calc R 1
C C7 0.4048(2) 0.4205(2) 0.27434(12) 0.0257(5) Uani d . 1
H H7 0.4595 0.4889 0.2723 0.031 Uiso calc R 1
C C8 0.1054(2) 0.56140(18) 0.19751(12) 0.0175(5) Uani d . 1
H H8A 0.0762 0.534 0.2488 0.021 Uiso calc R 1
H H8B 0.1068 0.6477 0.1973 0.021 Uiso calc R 1
C C9 0.0956(2) 0.47473(17) 0.08320(12) 0.0143(4) Uani d . 1
C C10 0.0403(2) 0.42826(16) 0.01178(11) 0.0146(4) Uani d . 1
C C11 0.0962(2) 0.32880(17) -0.09952(12) 0.0162(4) Uani d . 1
C C12 0.1951(2) 0.2733(2) -0.15320(12) 0.0225(5) Uani d . 1
H H12A 0.2517 0.3335 -0.1773 0.034 Uiso calc R 1
H H12B 0.1447 0.2305 -0.1928 0.034 Uiso calc R 1
H H12C 0.2541 0.2192 -0.1248 0.034 Uiso calc R 1
C C13 -0.0436(2) 0.32403(18) -0.11697(12) 0.0187(5) Uani d . 1
H H13 -0.0719 0.286 -0.1627 0.022 Uiso calc R 1
C C14 -0.1414(2) 0.37238(17) -0.07027(13) 0.0196(5) Uani d . 1
H H14 -0.236 0.3691 -0.0831 0.024 Uiso calc R 1
C C15 0.8771(2) 0.37425(18) 0.41025(12) 0.0195(5) Uani d . 1
H H15 0.8798 0.45 0.4385 0.023 Uiso calc R 1

loop_
_atom_site_aniso_label
_atom_site_aniso_U_11
_atom_site_aniso_U_22
_atom_site_aniso_U_33
_atom_site_aniso_U_12
_atom_site_aniso_U_13
_atom_site_aniso_U_23
Pd1 0.00913(7) 0.01260(7) 0.01077(7) -0.00124(6) -0.00012(6) 0.00062(6)
Cl1 0.0130(2) 0.0224(2) 0.0161(3) -0.0049(2) -0.0027(2) -0.0002(2)
Cl2 0.0131(2) 0.0236(3) 0.0184(3) -0.0023(2) 0.0035(2) -0.0050(2)
Cl3 0.0241(3) 0.0406(3) 0.0403(4) 0.0121(3) -0.0053(3) -0.0182(3)
Cl5 0.0378(3) 0.0303(3) 0.0182(3) -0.0070(3) -0.0066(2) 0.0014(2)
Cl4 0.0354(3) 0.0284(3) 0.0252(3) -0.0085(3) 0.0009(2) 0.0039(2)
C16 0.0177(10) 0.0150(10) 0.0120(10) -0.0015(8) 0.0000(8) -0.0029(8)
O1 0.0169(8) 0.0223(8) 0.0166(8) 0.0049(6) 0.0018(6) -0.0030(6)
N2 0.0147(9) 0.0124(8) 0.0122(8) -0.0005(7) -0.0011(7) 0.0037(6)
C18 0.0173(9) 0.0161(9) 0.0218(11) 0.0013(8) 0.0018(9) 0.0031(10)
N1 0.0148(9) 0.0135(8) 0.0115(9) 0.0004(7) -0.0019(7) 0.0012(7)
C2 0.0183(10) 0.0196(10) 0.0102(9) 0.0056(9) 0.0044(7) -0.0014(9)
C3 0.0202(11) 0.0201(11) 0.0235(12) 0.0051(9) 0.0080(9) 0.0028(9)
C4 0.0387(15) 0.0246(12) 0.0332(15) 0.0106(11) 0.0227(12) 0.0130(11)
C5 0.0466(17) 0.0472(16) 0.0245(13) 0.0308(15) 0.0148(13) 0.0182(11)
C6 0.0368(15) 0.0630(19) 0.0175(13) 0.0279(15) -0.0028(11) -0.0010(12)
C7 0.0240(11) 0.0350(13) 0.0180(11) 0.0076(12) -0.0020(9) -0.0065(11)
C8 0.0215(11) 0.0179(11) 0.0130(10) 0.0042(9) -0.0011(8) -0.0016(8)
C9 0.0154(10) 0.0123(9) 0.0150(11) 0.0015(8) 0.0027(8) 0.0025(8)
C10 0.0176(9) 0.0115(8) 0.0147(10) 0.0016(8) 0.0007(8) 0.0048(9)
C11 0.0168(10) 0.0162(10) 0.0156(11) -0.0044(9) -0.0017(9) 0.0038(8)
C12 0.0184(12) 0.0324(12) 0.0167(11) -0.0056(10) -0.0017(9) -0.0068(9)
C13 0.0202(11) 0.0170(10) 0.0187(11) -0.0039(9) -0.0067(9) 0.0028(8)
C14 0.0141(10) 0.0176(10) 0.0272(12) -0.0017(9) -0.0041(9) 0.0061(8)
C15 0.0197(11) 0.0221(11) 0.0167(11) 0.0023(8) -0.0018(8) -0.0025(8)

loop_
_atom_type_symbol
_atom_type_description
_atom_type_scat_dispersion_real
_atom_type_scat_dispersion_imag
_atom_type_scat_source
C C 0.0033 0.0016 'International Tables Vol C Tables 4.2.6.8 and 6.1.1.4'
N N 0.0061 0.0033 'International Tables Vol C Tables 4.2.6.8 and 6.1.1.4'
O O 0.0106 0.0060 'International Tables Vol C Tables 4.2.6.8 and 6.1.1.4'
Cl Cl 0.1484 0.1585 'International Tables Vol C Tables 4.2.6.8 and 6.1.1.4'
Pd Pd -0.9988 1.0072 'International Tables Vol C Tables 4.2.6.8 and 6.1.1.4'
H H 0.0000 0.0000 'International Tables Vol C Tables 4.2.6.8 and 6.1.1.4'

loop_
_geom_angle_atom_site_label_1
_geom_angle_atom_site_label_2
_geom_angle_atom_site_label_3
_geom_angle
N1 Pd1 N2 79.72(6)
N1 Pd1 Cl1 90.35(5)
N2 Pd1 Cl1 169.78(5)
N1 Pd1 Cl2 177.27(5)
N2 Pd1 Cl2 102.48(5)
Cl1 Pd1 Cl2 87.39(2)
N1 C16 C2 111.02(16)
N1 C16 C8 101.05(16)
C2 C16 C8 112.59(17)
N1 C16 H16 110.6
C2 C16 H16 110.6
C8 C16 H16 110.6
C9 O1 C8 105.22(16)
C11 N2 C10 116.87(17)
C11 N2 Pd1 131.98(14)
C10 N2 Pd1 111.12(12)
C10 C18 C14 118.27(19)
C10 C18 H18 120.9
C14 C18 H18 120.9
C9 N1 C16 108.72(18)
C9 N1 Pd1 114.81(15)
C3 C2 C7 120.0(2)
C3 C2 C16 120.18(18)
C7 C2 C16 119.7(2)
C2 C3 C4 119.3(2)
C2 C3 H3 120.3
C4 C3 H3 120.3
C5 C4 C3 120.1(2)
C5 C4 H4 119.9
C3 C4 H4 119.9
C6 C5 C4 120.2(2)
C6 C5 H5 119.9
C4 C5 H5 119.9
C5 C6 C7 120.2(2)
C5 C6 H6 119.9
C7 C6 H6 119.9
C6 C7 C2 120.1(3)
C6 C7 H7 119.9
C2 C7 H7 119.9
O1 C8 C16 104.54(15)
O1 C8 H8A 110.8
C16 C8 H8A 110.8
O1 C8 H8B 110.8
C16 C8 H8B 110.8
H8A C8 H8B 108.9
N1 C9 O1 118.2(2)
N1 C9 C10 120.69(19)
O1 C9 C10 121.03(18)
C18 C10 N2 124.81(19)
C18 C10 C9 122.19(19)
N2 C10 C9 112.91(17)
N2 C11 C13 120.29(19)
N2 C11 C12 121.13(18)
C13 C11 C12 118.6(2)
C11 C12 H12A 109.5
C11 C12 H12B 109.5
H12A C12 H12B 109.5
C11 C12 H12C 109.5
H12A C12 H12C 109.5
H12B C12 H12C 109.5
C14 C13 C11 122.2(2)
C14 C13 H13 118.9
C11 C13 H13 118.9
C13 C14 C18 117.6(2)
C13 C14 H14 121.2
C18 C14 H14 121.2
Cl3 C15 Cl4 110.59(12)
Cl3 C15 Cl5 109.97(12)
Cl4 C15 Cl5 109.75(12)
Cl3 C15 H15 108.8
Cl4 C15 H15 108.8
Cl5 C15 H15 108.8

loop_
_geom_bond_atom_site_label_1
_geom_bond_atom_site_label_2
_geom_bond_distance
Pd1 N1 2.0026(17)
Pd1 N2 2.1311(17)
Pd1 Cl1 2.2795(5)
Pd1 Cl2 2.3071(5)
Cl3 C15 1.752(2)
Cl5 C15 1.770(2)
Cl4 C15 1.765(2)
C16 N1 1.485(3)
C16 C2 1.518(3)
C16 C8 1.554(3)
C16 H16 1.0
O1 C9 1.332(2)
O1 C8 1.475(2)
N2 C11 1.349(3)
N2 C10 1.372(3)
C18 C10 1.363(3)
C18 C14 1.394(3)
C18 H18 0.95
N1 C9 1.277(3)
C2 C3 1.385(3)
C2 C7 1.390(3)
C3 C4 1.402(3)
C3 H3 0.95
C4 C5 1.381(4)
C4 H4 0.95
C5 C6 1.378(4)
C5 H5 0.95
C6 C7 1.383(4)
C6 H6 0.95
C7 H7 0.95
C8 H8A 0.99
C8 H8B 0.99
C9 C10 1.460(3)
C11 C13 1.398(3)
C11 C12 1.488(3)
C12 H12A 0.98
C12 H12B 0.98
C12 H12C 0.98
C13 C14 1.372(3)
C13 H13 0.95
C14 H14 0.95
C15 H15 1.0

loop_
_geom_torsion_atom_site_label_1
_geom_torsion_atom_site_label_2
_geom_torsion_atom_site_label_3
_geom_torsion_atom_site_label_4
_geom_torsion
N1 Pd1 N2 C11 -174.45(18)
Cl1 Pd1 N2 C11 171.87(17)
Cl2 Pd1 N2 C11 7.21(18)
N1 Pd1 N2 C10 7.52(12)
Cl1 Pd1 N2 C10 -6.2(3)
Cl2 Pd1 N2 C10 -170.82(11)
C2 C16 N1 C9 108.1(2)
C8 C16 N1 C9 -11.5(2)
C2 C16 N1 Pd1 -70.4(2)
C8 C16 N1 Pd1 169.97(15)
N2 Pd1 N1 C9 -7.05(15)
Cl1 Pd1 N1 C9 170.55(15)
N2 Pd1 N1 C16 171.38(19)
Cl1 Pd1 N1 C16 -11.03(18)
N1 C16 C2 C3 -51.4(2)
C8 C16 C2 C3 61.1(2)
N1 C16 C2 C7 130.90(19)
C8 C16 C2 C7 -116.6(2)
C7 C2 C3 C4 0.3(3)
C16 C2 C3 C4 -177.40(19)
C2 C3 C4 C5 0.5(3)
C3 C4 C5 C6 -0.3(4)
C4 C5 C6 C7 -0.7(4)
C5 C6 C7 C2 1.6(4)
C3 C2 C7 C6 -1.4(3)
C16 C2 C7 C6 176.3(2)
C9 O1 C8 C16 -13.0(2)
N1 C16 C8 O1 14.54(19)
C2 C16 C8 O1 -103.95(18)
C16 N1 C9 O1 3.9(3)
Pd1 N1 C9 O1 -177.25(13)
C16 N1 C9 C10 -173.24(17)
Pd1 N1 C9 C10 5.6(2)
C8 O1 C9 N1 6.4(2)
C8 O1 C9 C10 -176.53(17)
C14 C18 C10 N2 1.1(3)
C14 C18 C10 C9 -175.15(18)
C11 N2 C10 C18 -1.7(3)
Pd1 N2 C10 C18 176.66(15)
C11 N2 C10 C9 174.85(16)
Pd1 N2 C10 C9 -6.79(19)
N1 C9 C10 C18 177.8(2)
O1 C9 C10 C18 0.8(3)
N1 C9 C10 N2 1.2(3)
O1 C9 C10 N2 -175.85(17)
C10 N2 C11 C13 1.1(3)
Pd1 N2 C11 C13 -176.84(14)
C10 N2 C11 C12 -178.45(18)
Pd1 N2 C11 C12 3.6(3)
N2 C11 C13 C14 0.0(3)
C12 C11 C13 C14 179.57(19)
C11 C13 C14 C18 -0.6(3)
C10 C18 C14 C13 0.1(3)
